data_7201159
loop_
_publ_author_name
'Nauha, Elisa'
'Saxell, Heidi'
'Nissinen, Maija'
'Kolehmainen, Erkki'
'Sch\"afer, Ansgar'
'Schlecker, Rainer'

_publ_section_title
;
 Polymorphism and versatile solvate formation of thiophanate-methyl
;
_journal_issue 11
_journal_name_full CrystEngComm
_journal_page_first 2536
_journal_paper_doi 10.1039/b905511h
_journal_volume 11
_journal_year 2009
_chemical_formula_moiety '2 C12 H14 N4 O4 S2, C2 H6 O1'
_chemical_formula_sum 'C26 H34 N8 O9 S4'
_chemical_formula_weight 730.85
_chemical_name_common 'thiophanate-methyl, ethanol'
_chemical_name_systematic
;
?
;
_space_group_IT_number 2
_symmetry_cell_setting triclinic
_symmetry_space_group_name_Hall '-P 1'
_symmetry_space_group_name_H-M 'P -1'
_atom_sites_solution_hydrogens geom
_atom_sites_solution_primary direct
_atom_sites_solution_secondary difmap
_audit_creation_method SHELXL-97
_cell_angle_alpha 78.986(10)
_cell_angle_beta 89.335(10)
_cell_angle_gamma 72.146(11)
_cell_formula_units_Z 2
_cell_length_a 9.8415(19)
_cell_length_b 11.370(2)
_cell_length_c 15.988(3)
_cell_measurement_temperature 103(2)
_cell_volume 1669.4(6)
_computing_structure_refinement 'SHELXL-97 (Sheldrick, 1997)'
_diffrn_ambient_temperature 103(2)
_diffrn_measured_fraction_theta_full 0.843
_diffrn_measured_fraction_theta_max 0.843
_diffrn_measurement_device_type 'Bruker AXS CCD Detector'
_diffrn_radiation_monochromator graphite
_diffrn_radiation_source 'fine-focus sealed tube'
_diffrn_radiation_type CuK\a
_diffrn_radiation_wavelength 1.54178
_diffrn_reflns_av_R_equivalents 0.0660
_diffrn_reflns_av_sigmaI/netI 0.0851
_diffrn_reflns_limit_h_max 10
_diffrn_reflns_limit_h_min -10
_diffrn_reflns_limit_k_max 10
_diffrn_reflns_limit_k_min -12
_diffrn_reflns_limit_l_max 16
_diffrn_reflns_limit_l_min -17
_diffrn_reflns_number 9780
_diffrn_reflns_theta_full 57.52
_diffrn_reflns_theta_max 57.52
_diffrn_reflns_theta_min 2.82
_exptl_absorpt_coefficient_mu 3.158
_exptl_absorpt_correction_T_max 0.8581
_exptl_absorpt_correction_T_min 0.7430
_exptl_absorpt_correction_type empirical
_exptl_absorpt_process_details 'R.H. Blessing, Acta Cryst. A 1995, 51, 33'
_exptl_crystal_colour colorless
_exptl_crystal_density_diffrn 1.454
_exptl_crystal_density_method 'not measured'
_exptl_crystal_description plate
_exptl_crystal_F_000 764
_exptl_crystal_size_max 0.10
_exptl_crystal_size_mid 0.10
_exptl_crystal_size_min 0.05
_refine_diff_density_max 1.966
_refine_diff_density_min -0.905
_refine_diff_density_rms 0.261
_refine_ls_extinction_coef 0.034(6)
_refine_ls_extinction_expression Fc^*^=kFc[1+0.001xFc^2^\l^3^/sin(2\q)]^-1/4^
_refine_ls_extinction_method SHELXL
_refine_ls_goodness_of_fit_ref 2.166
_refine_ls_hydrogen_treatment constr
_refine_ls_matrix_type full
_refine_ls_number_parameters 400
_refine_ls_number_reflns 3869
_refine_ls_number_restraints 8
_refine_ls_restrained_S_all 2.168
_refine_ls_R_factor_all 0.1835
_refine_ls_R_factor_gt 0.1717
_refine_ls_shift/su_max 0.000
_refine_ls_shift/su_mean 0.000
_refine_ls_structure_factor_coef Fsqd
_refine_ls_weighting_details 'calc w=1/[\s^2^(Fo^2^)+(0.2000P)^2^+0.0000P] where P=(Fo^2^+2Fc^2^)/3'
_refine_ls_weighting_scheme calc
_refine_ls_wR_factor_gt 0.4942
_refine_ls_wR_factor_ref 0.4969
_reflns_number_gt 3032
_reflns_number_total 3869
_reflns_threshold_expression >2sigma(I)
_cod_data_source_file b905511h.txt
_cod_data_source_block TM_EtOH
_cod_original_cell_volume 1669.5(5)
_cod_original_sg_symbol_H-M p-1
_cod_database_code 7201159

loop_
_symmetry_equiv_pos_as_xyz
'x, y, z'
'-x, -y, -z'

loop_
_atom_site_label
_atom_site_type_symbol
_atom_site_fract_x
_atom_site_fract_y
_atom_site_fract_z
_atom_site_U_iso_or_equiv
_atom_site_adp_type
_atom_site_occupancy
_atom_site_symmetry_multiplicity
_atom_site_calc_flag
_atom_site_refinement_flags
_atom_site_disorder_assembly
_atom_site_disorder_group
S1 S 0.2222(4) 0.5647(4) 0.0711(2) 0.0228(13) Uani 1 1 d . . .
S2 S 0.4317(4) 0.7357(4) 0.3713(2) 0.0259(13) Uani 1 1 d . . .
S3 S -0.0588(4) -0.0777(4) 0.3906(3) 0.0292(14) Uani 1 1 d . . .
S4 S 0.1418(4) 0.2394(4) 0.0781(3) 0.0279(14) Uani 1 1 d . . .
O1 O 0.6110(10) 0.2660(9) 0.2177(6) 0.025(3) Uani 1 1 d . . .
O2 O 0.4956(9) 0.1341(9) 0.1907(6) 0.020(3) Uani 1 1 d . . .
O3 O 0.1575(12) 0.5085(11) 0.2930(7) 0.037(3) Uani 1 1 d . . .
O4 O 0.1404(11) 0.4615(10) 0.4342(6) 0.029(3) Uani 1 1 d . . .
O5 O 0.2699(11) 0.1291(11) 0.3126(7) 0.036(3) Uani 1 1 d . . .
O6 O 0.3054(11) 0.0974(10) 0.4551(7) 0.030(3) Uani 1 1 d . . .
O7 O -0.2283(11) 0.4526(9) 0.2202(7) 0.023(3) Uani 1 1 d . . .
O8 O -0.1162(10) 0.6013(9) 0.1938(7) 0.022(3) Uani 1 1 d . . .
N1 N 0.3934(12) 0.3401(11) 0.1433(7) 0.018(3) Uani 1 1 d D . .
H1 H 0.3239 0.3155 0.1260 0.022 Uiso 1 1 calc RD . .
N2 N 0.4807(13) 0.5080(11) 0.1467(7) 0.019(3) Uani 1 1 d D . .
H2 H 0.5583 0.4519 0.1731 0.023 Uiso 1 1 calc RD . .
N3 N 0.3149(12) 0.6655(11) 0.2479(8) 0.017(3) Uani 1 1 d D . .
H3 H 0.2507 0.6325 0.2335 0.021 Uiso 1 1 calc RD . .
N4 N 0.2622(12) 0.5918(11) 0.3853(8) 0.020(2) Uani 1 1 d D . .
H4 H 0.2704 0.5929 0.4399 0.024 Uiso 1 1 calc RD . .
N5 N 0.1377(12) 0.0324(12) 0.4049(8) 0.024(3) Uani 1 1 d D . .
H5 H 0.1238 0.0137 0.4596 0.029 Uiso 1 1 calc RD . .
N6 N 0.0679(12) 0.0383(11) 0.2657(8) 0.022(3) Uani 1 1 d D . .
H6 H 0.1318 0.0776 0.2519 0.026 Uiso 1 1 calc RD . .
N7 N -0.1017(12) 0.2498(11) 0.1527(8) 0.018(3) Uani 1 1 d D . .
H7 H -0.1779 0.2896 0.1772 0.022 Uiso 1 1 calc RD . .
N8 N -0.0234(13) 0.4265(11) 0.1446(8) 0.021(3) Uani 1 1 d D . .
H8 H 0.0385 0.4649 0.1240 0.025 Uiso 1 1 calc RD . .
C1 C 0.6012(16) 0.0289(13) 0.2416(10) 0.021(4) Uani 1 1 d . . .
H1A H 0.6861 0.0029 0.2086 0.031 Uiso 1 1 calc R . .
H1B H 0.5621 -0.0413 0.2578 0.031 Uiso 1 1 calc R . .
H1C H 0.6276 0.0534 0.2931 0.031 Uiso 1 1 calc R . .
C2 C 0.5092(16) 0.2464(14) 0.1874(9) 0.018(3) Uani 1 1 d . . .
C3 C 0.3749(16) 0.4679(15) 0.1234(9) 0.023(4) Uani 1 1 d . . .
C4 C 0.4730(15) 0.6383(14) 0.1303(10) 0.018(4) Uani 1 1 d . . .
C5 C 0.5498(15) 0.6819(15) 0.0696(9) 0.017(4) Uani 1 1 d . . .
H5A H 0.6065 0.6262 0.0362 0.021 Uiso 1 1 calc R . .
C6 C 0.5489(15) 0.8087(16) 0.0539(10) 0.026(4) Uani 1 1 d . . .
H6A H 0.6057 0.8389 0.0119 0.031 Uiso 1 1 calc R . .
C7 C 0.4624(16) 0.8856(15) 0.1018(10) 0.026(3) Uani 1 1 d . . .
H7A H 0.4556 0.9724 0.0904 0.032 Uiso 1 1 calc R . .
C8 C 0.3832(16) 0.8418(14) 0.1673(10) 0.026(3) Uani 1 1 d . . .
H8A H 0.3286 0.8967 0.2019 0.032 Uiso 1 1 calc R . .
C9 C 0.3863(16) 0.7146(14) 0.1807(10) 0.023(4) Uani 1 1 d . . .
C10 C 0.3314(14) 0.6623(14) 0.3300(10) 0.020(2) Uani 1 1 d . . .
C11 C 0.1825(15) 0.5208(14) 0.3641(10) 0.018(3) Uani 1 1 d . . .
C12 C 0.0485(19) 0.3893(17) 0.4204(13) 0.042(5) Uani 1 1 d . . .
H12A H -0.0455 0.4466 0.3977 0.063 Uiso 1 1 calc R . .
H12B H 0.0379 0.3364 0.4746 0.063 Uiso 1 1 calc R . .
H12C H 0.0905 0.3357 0.3796 0.063 Uiso 1 1 calc R . .
C13 C 0.4114(18) 0.1603(18) 0.4452(12) 0.037(5) Uani 1 1 d . . .
H13A H 0.4952 0.1098 0.4201 0.055 Uiso 1 1 calc R . .
H13B H 0.4395 0.1713 0.5011 0.055 Uiso 1 1 calc R . .
H13C H 0.3724 0.2430 0.4076 0.055 Uiso 1 1 calc R . .
C14 C 0.2402(15) 0.0906(16) 0.3840(11) 0.025(4) Uani 1 1 d . . .
C15 C 0.0530(16) -0.0006(14) 0.3500(11) 0.026(4) Uani 1 1 d . . .
C16 C -0.0106(15) 0.0208(14) 0.1981(9) 0.018(3) Uani 1 1 d . . .
C17 C -0.0017(15) -0.0995(15) 0.1835(9) 0.021(4) Uani 1 1 d . . .
H17 H 0.0527 -0.1725 0.2226 0.025 Uiso 1 1 calc R . .
C18 C -0.0723(15) -0.1128(14) 0.1120(10) 0.023(3) Uani 1 1 d . . .
H18 H -0.0652 -0.1940 0.1017 0.028 Uiso 1 1 calc R . .
C19 C -0.1528(15) -0.0050(14) 0.0565(10) 0.023(3) Uani 1 1 d . . .
H19 H -0.2024 -0.0133 0.0084 0.028 Uiso 1 1 calc R . .
C20 C -0.1626(15) 0.1135(14) 0.0691(9) 0.019(4) Uani 1 1 d . . .
H20 H -0.2190 0.1860 0.0305 0.023 Uiso 1 1 calc R . .
C21 C -0.0891(15) 0.1265(14) 0.1392(9) 0.018(3) Uani 1 1 d . . .
C22 C -0.0043(16) 0.3078(14) 0.1303(10) 0.022(4) Uani 1 1 d . . .
C23 C -0.1340(17) 0.4900(15) 0.1895(9) 0.022(4) Uani 1 1 d . . .
C24 C -0.2160(17) 0.6724(14) 0.2490(11) 0.029(4) Uani 1 1 d . . .
H24A H -0.3123 0.7041 0.2216 0.044 Uiso 1 1 calc R . .
H24B H -0.1855 0.7435 0.2582 0.044 Uiso 1 1 calc R . .
H24C H -0.2166 0.6171 0.3040 0.044 Uiso 1 1 calc R . .
O9 O 0.6751(11) 0.4638(10) 0.4400(6) 0.029(3) Uani 1 1 d . . .
H9 H 0.6179 0.5370 0.4255 0.044 Uiso 1 1 calc R . .
C25 C 0.7505(17) 0.2573(15) 0.4064(11) 0.032(4) Uani 1 1 d . . .
H25A H 0.8303 0.2744 0.3746 0.048 Uiso 1 1 calc R . .
H25B H 0.7188 0.1962 0.3826 0.048 Uiso 1 1 calc R . .
H25C H 0.7817 0.2227 0.4665 0.048 Uiso 1 1 calc R . .
C26 C 0.6284(16) 0.3781(15) 0.3996(10) 0.028(4) Uani 1 1 d . . .
H26A H 0.5999 0.4163 0.3389 0.034 Uiso 1 1 calc R . .
H26B H 0.5449 0.3608 0.4282 0.034 Uiso 1 1 calc R . .

loop_
_atom_site_aniso_label
_atom_site_aniso_U_11
_atom_site_aniso_U_22
_atom_site_aniso_U_33
_atom_site_aniso_U_23
_atom_site_aniso_U_13
_atom_site_aniso_U_12
S1 0.019(2) 0.024(2) 0.025(2) -0.0031(19) -0.0038(17) -0.0071(18)
S2 0.030(2) 0.032(3) 0.023(2) -0.009(2) 0.0049(18) -0.018(2)
S3 0.027(2) 0.037(3) 0.028(2) -0.005(2) -0.0012(18) -0.017(2)
S4 0.019(2) 0.033(3) 0.039(3) -0.016(2) 0.0098(18) -0.015(2)
O1 0.022(6) 0.024(6) 0.029(6) -0.006(5) 0.000(5) -0.007(5)
O2 0.016(5) 0.015(6) 0.036(6) -0.010(5) 0.001(5) -0.013(5)
O3 0.045(7) 0.046(8) 0.027(7) -0.006(6) -0.001(6) -0.025(6)
O4 0.039(7) 0.031(6) 0.023(6) -0.001(5) 0.004(5) -0.021(6)
O5 0.035(7) 0.057(8) 0.027(7) -0.006(6) 0.006(5) -0.031(6)
O6 0.032(6) 0.046(7) 0.022(6) -0.017(6) 0.001(5) -0.018(6)
O7 0.024(6) 0.021(6) 0.030(6) -0.005(5) 0.005(5) -0.015(5)
O8 0.026(6) 0.011(6) 0.034(6) -0.013(5) 0.004(5) -0.008(5)
N1 0.020(7) 0.021(8) 0.019(7) -0.015(6) 0.001(5) -0.008(6)
N2 0.022(7) 0.018(7) 0.016(7) 0.002(6) -0.007(5) -0.007(6)
N3 0.014(6) 0.024(7) 0.020(7) -0.011(6) -0.004(5) -0.010(6)
N4 0.013(5) 0.028(6) 0.022(6) -0.013(5) 0.009(4) -0.007(5)
N5 0.018(7) 0.037(8) 0.023(7) -0.009(7) 0.000(6) -0.013(7)
N6 0.017(7) 0.026(8) 0.020(7) 0.002(6) -0.003(5) -0.009(6)
N7 0.013(6) 0.014(7) 0.030(8) -0.014(6) 0.003(6) -0.003(6)
N8 0.023(7) 0.018(7) 0.030(8) -0.010(7) 0.007(6) -0.015(6)
C1 0.027(9) 0.013(8) 0.021(8) 0.001(7) 0.006(7) -0.007(7)
C2 0.022(6) 0.017(6) 0.016(6) -0.008(5) 0.001(5) -0.006(5)
C3 0.021(9) 0.028(10) 0.015(8) 0.006(8) 0.003(7) -0.009(8)
C4 0.015(8) 0.017(9) 0.020(9) -0.010(8) 0.002(7) -0.001(8)
C5 0.018(8) 0.025(9) 0.014(8) -0.007(7) 0.005(7) -0.011(8)
C6 0.012(8) 0.039(11) 0.020(9) 0.006(9) 0.005(7) -0.006(8)
C7 0.026(7) 0.022(7) 0.030(7) 0.000(6) -0.013(5) -0.008(6)
C8 0.026(7) 0.022(7) 0.030(7) 0.000(6) -0.013(5) -0.008(6)
C9 0.028(9) 0.016(9) 0.025(9) 0.011(8) -0.016(8) -0.014(8)
C10 0.013(5) 0.028(6) 0.022(6) -0.013(5) 0.009(4) -0.007(5)
C11 0.022(6) 0.017(6) 0.016(6) -0.008(5) 0.001(5) -0.006(5)
C12 0.034(10) 0.047(12) 0.055(12) -0.009(10) -0.003(9) -0.029(10)
C13 0.033(10) 0.058(12) 0.038(10) -0.018(10) 0.005(8) -0.036(10)
C14 0.005(8) 0.035(10) 0.036(11) -0.014(9) 0.004(7) -0.004(8)
C15 0.019(9) 0.009(8) 0.047(12) -0.003(8) 0.004(8) -0.001(7)
C16 0.020(6) 0.023(6) 0.015(6) -0.007(5) 0.006(4) -0.011(5)
C17 0.013(8) 0.031(10) 0.015(8) 0.005(8) 0.004(6) -0.008(7)
C18 0.021(6) 0.021(6) 0.030(7) 0.001(5) -0.003(5) -0.015(5)
C19 0.021(6) 0.021(6) 0.030(7) 0.001(5) -0.003(5) -0.015(5)
C20 0.022(8) 0.017(9) 0.017(8) -0.008(7) 0.002(7) -0.001(7)
C21 0.020(6) 0.023(6) 0.015(6) -0.007(5) 0.006(4) -0.011(5)
C22 0.020(9) 0.020(9) 0.025(9) -0.005(8) -0.007(7) -0.003(8)
C23 0.025(9) 0.029(10) 0.010(8) 0.006(8) 0.002(7) -0.013(9)
C24 0.035(10) 0.012(9) 0.041(11) -0.003(8) 0.008(8) -0.009(8)
O9 0.033(6) 0.032(7) 0.022(6) -0.009(5) 0.002(5) -0.008(6)
C25 0.040(10) 0.031(10) 0.032(10) -0.003(8) 0.008(8) -0.024(9)
C26 0.028(9) 0.043(11) 0.020(9) 0.004(8) 0.006(7) -0.027(9)

loop_
_atom_type_symbol
_atom_type_description
_atom_type_scat_dispersion_real
_atom_type_scat_dispersion_imag
_atom_type_scat_source
C C 0.0181 0.0091 'International Tables Vol C Tables 4.2.6.8 and 6.1.1.4'
H H 0.0000 0.0000 'International Tables Vol C Tables 4.2.6.8 and 6.1.1.4'
N N 0.0311 0.0180 'International Tables Vol C Tables 4.2.6.8 and 6.1.1.4'
O O 0.0492 0.0322 'International Tables Vol C Tables 4.2.6.8 and 6.1.1.4'
S S 0.3331 0.5567 'International Tables Vol C Tables 4.2.6.8 and 6.1.1.4'

loop_
_geom_angle_atom_site_label_1
_geom_angle_atom_site_label_2
_geom_angle_atom_site_label_3
_geom_angle
_geom_angle_site_symmetry_1
_geom_angle_site_symmetry_3
_geom_angle_publ_flag
C2 O2 C1 117.2(11) . . ?
C11 O4 C12 115.3(12) . . ?
C14 O6 C13 117.3(13) . . ?
C23 O8 C24 113.9(12) . . ?
C3 N1 C2 127.3(13) . . ?
C3 N1 H1 116.4 . . ?
C2 N1 H1 116.4 . . ?
C3 N2 C4 122.8(12) . . ?
C3 N2 H2 118.6 . . ?
C4 N2 H2 118.6 . . ?
C10 N3 C9 128.3(13) . . ?
C10 N3 H3 115.8 . . ?
C9 N3 H3 115.8 . . ?
C11 N4 C10 127.1(13) . . ?
C11 N4 H4 116.4 . . ?
C10 N4 H4 116.4 . . ?
C14 N5 C15 128.0(14) . . ?
C14 N5 H5 116.0 . . ?
C15 N5 H5 116.0 . . ?
C15 N6 C16 125.4(13) . . ?
C15 N6 H6 117.3 . . ?
C16 N6 H6 117.3 . . ?
C22 N7 C21 123.6(12) . . ?
C22 N7 H7 118.2 . . ?
C21 N7 H7 118.2 . . ?
C22 N8 C23 124.2(14) . . ?
C22 N8 H8 117.9 . . ?
C23 N8 H8 117.9 . . ?
O2 C1 H1A 109.5 . . ?
O2 C1 H1B 109.5 . . ?
H1A C1 H1B 109.5 . . ?
O2 C1 H1C 109.5 . . ?
H1A C1 H1C 109.5 . . ?
H1B C1 H1C 109.5 . . ?
O1 C2 O2 124.7(13) . . ?
O1 C2 N1 124.1(13) . . ?
O2 C2 N1 111.2(13) . . ?
N2 C3 N1 117.8(12) . . ?
N2 C3 S1 123.5(12) . . ?
N1 C3 S1 118.7(11) . . ?
C5 C4 C9 122.3(14) . . ?
C5 C4 N2 120.1(14) . . ?
C9 C4 N2 117.5(13) . . ?
C4 C5 C6 121.7(15) . . ?
C4 C5 H5A 119.2 . . ?
C6 C5 H5A 119.2 . . ?
C7 C6 C5 116.9(14) . . ?
C7 C6 H6A 121.6 . . ?
C5 C6 H6A 121.6 . . ?
C6 C7 C8 122.7(15) . . ?
C6 C7 H7A 118.7 . . ?
C8 C7 H7A 118.7 . . ?
C7 C8 C9 118.6(16) . . ?
C7 C8 H8A 120.7 . . ?
C9 C8 H8A 120.7 . . ?
C4 C9 N3 121.5(13) . . ?
C4 C9 C8 117.7(15) . . ?
N3 C9 C8 120.5(16) . . ?
N3 C10 N4 117.0(13) . . ?
N3 C10 S2 124.2(12) . . ?
N4 C10 S2 118.8(11) . . ?
O3 C11 O4 123.8(14) . . ?
O3 C11 N4 126.3(14) . . ?
O4 C11 N4 109.8(12) . . ?
O4 C12 H12A 109.5 . . ?
O4 C12 H12B 109.5 . . ?
H12A C12 H12B 109.5 . . ?
O4 C12 H12C 109.5 . . ?
H12A C12 H12C 109.5 . . ?
H12B C12 H12C 109.5 . . ?
O6 C13 H13A 109.5 . . ?
O6 C13 H13B 109.5 . . ?
H13A C13 H13B 109.5 . . ?
O6 C13 H13C 109.5 . . ?
H13A C13 H13C 109.5 . . ?
H13B C13 H13C 109.5 . . ?
O5 C14 O6 124.3(15) . . ?
O5 C14 N5 125.9(15) . . ?
O6 C14 N5 109.8(15) . . ?
N6 C15 N5 115.0(13) . . ?
N6 C15 S3 125.7(13) . . ?
N5 C15 S3 119.4(13) . . ?
C21 C16 C17 118.6(13) . . ?
C21 C16 N6 118.6(13) . . ?
C17 C16 N6 122.4(13) . . ?
C18 C17 C16 120.7(13) . . ?
C18 C17 H17 119.6 . . ?
C16 C17 H17 119.6 . . ?
C19 C18 C17 118.6(15) . . ?
C19 C18 H18 120.7 . . ?
C17 C18 H18 120.7 . . ?
C20 C19 C18 121.8(15) . . ?
C20 C19 H19 119.1 . . ?
C18 C19 H19 119.1 . . ?
C19 C20 C21 119.5(13) . . ?
C19 C20 H20 120.3 . . ?
C21 C20 H20 120.3 . . ?
C16 C21 C20 120.7(14) . . ?
C16 C21 N7 120.0(13) . . ?
C20 C21 N7 119.2(12) . . ?
N7 C22 N8 120.6(13) . . ?
N7 C22 S4 120.8(12) . . ?
N8 C22 S4 118.6(12) . . ?
O7 C23 O8 125.5(15) . . ?
O7 C23 N8 126.5(15) . . ?
O8 C23 N8 108.0(14) . . ?
O8 C24 H24A 109.5 . . ?
O8 C24 H24B 109.5 . . ?
H24A C24 H24B 109.5 . . ?
O8 C24 H24C 109.5 . . ?
H24A C24 H24C 109.5 . . ?
H24B C24 H24C 109.5 . . ?
C26 O9 H9 109.5 . . ?
C26 C25 H25A 109.5 . . ?
C26 C25 H25B 109.5 . . ?
H25A C25 H25B 109.5 . . ?
C26 C25 H25C 109.5 . . ?
H25A C25 H25C 109.5 . . ?
H25B C25 H25C 109.5 . . ?
O9 C26 C25 108.4(12) . . ?
O9 C26 H26A 110.0 . . ?
C25 C26 H26A 110.0 . . ?
O9 C26 H26B 110.0 . . ?
C25 C26 H26B 110.0 . . ?
H26A C26 H26B 108.4 . . ?

loop_
_geom_bond_atom_site_label_1
_geom_bond_atom_site_label_2
_geom_bond_distance
_geom_bond_site_symmetry_2
_geom_bond_publ_flag
S1 C3 1.683(14) . ?
S2 C10 1.684(16) . ?
S3 C15 1.660(16) . ?
S4 C22 1.704(16) . ?
O1 C2 1.215(16) . ?
O2 C2 1.315(17) . ?
O2 C1 1.435(17) . ?
O3 C11 1.208(17) . ?
O4 C11 1.325(18) . ?
O4 C12 1.438(19) . ?
O5 C14 1.209(19) . ?
O6 C14 1.338(19) . ?
O6 C13 1.427(18) . ?
O7 C23 1.198(17) . ?
O8 C23 1.344(19) . ?
O8 C24 1.47(2) . ?
N1 C3 1.381(19) . ?
N1 C2 1.385(18) . ?
N1 H1 0.8800 . ?
N2 C3 1.341(18) . ?
N2 C4 1.432(18) . ?
N2 H2 0.8800 . ?
N3 C10 1.317(19) . ?
N3 C9 1.40(2) . ?
N3 H3 0.8800 . ?
N4 C11 1.372(18) . ?
N4 C10 1.392(19) . ?
N4 H4 0.8800 . ?
N5 C14 1.37(2) . ?
N5 C15 1.39(2) . ?
N5 H5 0.8800 . ?
N6 C15 1.36(2) . ?
N6 C16 1.414(18) . ?
N6 H6 0.8800 . ?
N7 C22 1.331(19) . ?
N7 C21 1.427(18) . ?
N7 H7 0.8800 . ?
N8 C22 1.367(19) . ?
N8 C23 1.39(2) . ?
N8 H8 0.8800 . ?
C1 H1A 0.9800 . ?
C1 H1B 0.9800 . ?
C1 H1C 0.9800 . ?
C4 C5 1.34(2) . ?
C4 C9 1.39(2) . ?
C5 C6 1.41(2) . ?
C5 H5A 0.9500 . ?
C6 C7 1.36(2) . ?
C6 H6A 0.9500 . ?
C7 C8 1.40(2) . ?
C7 H7A 0.9500 . ?
C8 C9 1.41(2) . ?
C8 H8A 0.9500 . ?
C12 H12A 0.9800 . ?
C12 H12B 0.9800 . ?
C12 H12C 0.9800 . ?
C13 H13A 0.9800 . ?
C13 H13B 0.9800 . ?
C13 H13C 0.9800 . ?
C16 C21 1.39(2) . ?
C16 C17 1.41(2) . ?
C17 C18 1.40(2) . ?
C17 H17 0.9500 . ?
C18 C19 1.39(2) . ?
C18 H18 0.9500 . ?
C19 C20 1.37(2) . ?
C19 H19 0.9500 . ?
C20 C21 1.40(2) . ?
C20 H20 0.9500 . ?
C24 H24A 0.9800 . ?
C24 H24B 0.9800 . ?
C24 H24C 0.9800 . ?
O9 C26 1.448(19) . ?
O9 H9 0.8400 . ?
C25 C26 1.51(2) . ?
C25 H25A 0.9800 . ?
C25 H25B 0.9800 . ?
C25 H25C 0.9800 . ?
C26 H26A 0.9900 . ?
C26 H26B 0.9900 . ?

loop_
_geom_hbond_atom_site_label_D
_geom_hbond_atom_site_label_H
_geom_hbond_atom_site_label_A
_geom_hbond_distance_DH
_geom_hbond_distance_HA
_geom_hbond_distance_DA
_geom_hbond_angle_DHA
_geom_hbond_site_symmetry_A
N1 H1 S4 0.88 2.40 3.284(12) 177.4 .
N2 H2 O1 0.88 2.00 2.680(14) 133.0 .
N3 H3 O3 0.88 2.00 2.699(17) 135.6 .
N3 H3 S1 0.88 2.89 3.475(12) 125.8 .
N6 H6 O5 0.88 1.97 2.677(16) 136.9 .
N7 H7 O7 0.88 2.02 2.682(15) 131.5 .
N8 H8 S1 0.88 2.48 3.355(13) 177.0 .
O9 H9 S2 0.84 2.44 3.275(11) 171.4 .
N2 H2 O7 0.88 2.24 2.945(15) 136.6 1_655
N4 H4 O9 0.88 1.93 2.777(16) 160.4 2_666
N5 H5 S3 0.88 2.65 3.450(14) 151.8 2_556
N7 H7 O1 0.88 2.25 2.966(16) 138.7 1_455

loop_
_geom_torsion_atom_site_label_1
_geom_torsion_atom_site_label_2
_geom_torsion_atom_site_label_3
_geom_torsion_atom_site_label_4
_geom_torsion
_geom_torsion_site_symmetry_1
_geom_torsion_site_symmetry_2
_geom_torsion_site_symmetry_3
_geom_torsion_site_symmetry_4
_geom_torsion_publ_flag
C1 O2 C2 O1 7(2) . . . . ?
C1 O2 C2 N1 -174.1(11) . . . . ?
C3 N1 C2 O1 3(2) . . . . ?
C3 N1 C2 O2 -176.3(13) . . . . ?
C4 N2 C3 N1 -179.3(13) . . . . ?
C4 N2 C3 S1 1(2) . . . . ?
C2 N1 C3 N2 2(2) . . . . ?
C2 N1 C3 S1 -178.4(11) . . . . ?
C3 N2 C4 C5 -106.6(16) . . . . ?
C3 N2 C4 C9 74.8(18) . . . . ?
C9 C4 C5 C6 1(2) . . . . ?
N2 C4 C5 C6 -177.6(12) . . . . ?
C4 C5 C6 C7 -2(2) . . . . ?
C5 C6 C7 C8 3(2) . . . . ?
C6 C7 C8 C9 -4(2) . . . . ?
C5 C4 C9 N3 -175.3(13) . . . . ?
N2 C4 C9 N3 3.3(19) . . . . ?
C5 C4 C9 C8 -1(2) . . . . ?
N2 C4 C9 C8 177.3(12) . . . . ?
C10 N3 C9 C4 116.7(17) . . . . ?
C10 N3 C9 C8 -57(2) . . . . ?
C7 C8 C9 C4 2.7(19) . . . . ?
C7 C8 C9 N3 176.7(12) . . . . ?
C9 N3 C10 N4 -170.9(13) . . . . ?
C9 N3 C10 S2 8(2) . . . . ?
C11 N4 C10 N3 3(2) . . . . ?
C11 N4 C10 S2 -176.4(11) . . . . ?
C12 O4 C11 O3 -6(2) . . . . ?
C12 O4 C11 N4 176.5(12) . . . . ?
C10 N4 C11 O3 -1(2) . . . . ?
C10 N4 C11 O4 176.4(12) . . . . ?
C13 O6 C14 O5 3(2) . . . . ?
C13 O6 C14 N5 -177.4(13) . . . . ?
C15 N5 C14 O5 4(3) . . . . ?
C15 N5 C14 O6 -175.3(13) . . . . ?
C16 N6 C15 N5 -177.2(13) . . . . ?
C16 N6 C15 S3 1(2) . . . . ?
C14 N5 C15 N6 -5(2) . . . . ?
C14 N5 C15 S3 176.8(12) . . . . ?
C15 N6 C16 C21 122.8(16) . . . . ?
C15 N6 C16 C17 -63(2) . . . . ?
C21 C16 C17 C18 -1(2) . . . . ?
N6 C16 C17 C18 -174.9(13) . . . . ?
C16 C17 C18 C19 -1(2) . . . . ?
C17 C18 C19 C20 1(2) . . . . ?
C18 C19 C20 C21 0(2) . . . . ?
C17 C16 C21 C20 3(2) . . . . ?
N6 C16 C21 C20 176.8(13) . . . . ?
C17 C16 C21 N7 179.2(13) . . . . ?
N6 C16 C21 N7 -7(2) . . . . ?
C19 C20 C21 C16 -2(2) . . . . ?
C19 C20 C21 N7 -179.0(13) . . . . ?
C22 N7 C21 C16 84.2(18) . . . . ?
C22 N7 C21 C20 -99.3(17) . . . . ?
C21 N7 C22 N8 179.6(12) . . . . ?
C21 N7 C22 S4 3.0(19) . . . . ?
C23 N8 C22 N7 6(2) . . . . ?
C23 N8 C22 S4 -176.9(10) . . . . ?
C24 O8 C23 O7 6(2) . . . . ?
C24 O8 C23 N8 -172.8(11) . . . . ?
C22 N8 C23 O7 -1(2) . . . . ?
C22 N8 C23 O8 177.6(12) . . . . ?

loop_
_cod_related_entry_id
_cod_related_entry_database
_cod_related_entry_code
1 ChemSpider 30653603
